data_1576035
loop_
_publ_author_name
'Ort&#xed;n-Rubio, Borja'
'Yang, Yunhui'
'Borrego-Marin, Emilio'
'Rostoll-Berenguer, Jaume'
'Vila, Carlos'
'Juanhuix, Judith'
'Imaz, Inhar'
'Navarro, Jorge A. R.'
'Maspoch, Daniel'

_publ_section_title
;
 Linker desymmetrisation unlocks new topologies, defective clusters, and
 catalytic activity in zirconium- and rare-earth metal-organic frameworks.
;
_journal_issue 45
_journal_name_full 'Chemical science'
_journal_page_first 21600
_journal_page_last 21613
_journal_paper_doi 10.1039/d5sc05365j
_journal_volume 16
_journal_year 2025
_chemical_formula_sum 'C147 H48 O47 Y9'
_chemical_formula_weight 3365.96
_space_group_crystal_system hexagonal
_space_group_IT_number 187
_space_group_name_Hall 'P -6 2'
_space_group_name_H-M_alt 'P -6 m 2'
_atom_sites_solution_hydrogens geom
_audit_creation_method SHELXL-2019/3
_audit_update_record
;
2025-07-16 deposited with the CCDC.	2025-10-08 downloaded from the CCDC.
;
_cell_angle_alpha 90
_cell_angle_beta 90
_cell_angle_gamma 120
_cell_formula_units_Z 1
_cell_length_a 22.3625(4)
_cell_length_b 22.3625(4)
_cell_length_c 24.3563(12)
_cell_measurement_reflns_used 136392
_cell_measurement_temperature 100(2)
_cell_measurement_theta_max 33.860
_cell_measurement_theta_min 0.972
_cell_volume 10548.3(6)
_computing_structure_refinement 'SHELXL-2019/2 (Sheldrick, 2019)'
_diffrn_ambient_temperature 100(2)
_diffrn_measured_fraction_theta_full 1.000
_diffrn_measured_fraction_theta_max 0.959
_diffrn_measurement_device_type 'pilatus DECTRIS 6M'
_diffrn_measurement_method ' phi scan'
_diffrn_radiation_type synchrotron
_diffrn_radiation_wavelength 0.82653
_diffrn_reflns_av_R_equivalents 0.0583
_diffrn_reflns_av_unetI/netI 0.0215
_diffrn_reflns_Laue_measured_fraction_full 1.000
_diffrn_reflns_Laue_measured_fraction_max 0.959
_diffrn_reflns_limit_h_max 25
_diffrn_reflns_limit_h_min 0
_diffrn_reflns_limit_k_max 14
_diffrn_reflns_limit_k_min 0
_diffrn_reflns_limit_l_max 31
_diffrn_reflns_limit_l_min 0
_diffrn_reflns_number 136392
_diffrn_reflns_point_group_measured_fraction_full 0.523
_diffrn_reflns_point_group_measured_fraction_max 0.499
_diffrn_reflns_theta_full 29.730
_diffrn_reflns_theta_max 33.860
_diffrn_reflns_theta_min 0.972
_diffrn_source synchrotron
_exptl_absorpt_coefficient_mu 0.335
_exptl_absorpt_correction_type none
_exptl_crystal_colour white
_exptl_crystal_density_diffrn 0.530
_exptl_crystal_description block
_exptl_crystal_F_000 1657
_exptl_crystal_size_max 0.060
_exptl_crystal_size_mid 0.060
_exptl_crystal_size_min 0.050
_refine_diff_density_max 3.393
_refine_diff_density_min -1.523
_refine_diff_density_rms 0.140
_refine_ls_abs_structure_details
;
No quotients, so Flack parameter determined by classical intensity fit
;
_refine_ls_abs_structure_Flack 0.17(9)
_refine_ls_extinction_method none
_refine_ls_goodness_of_fit_ref 1.394
_refine_ls_hydrogen_treatment constr
_refine_ls_matrix_type full
_refine_ls_number_parameters 89
_refine_ls_number_reflns 4959
_refine_ls_number_restraints 27
_refine_ls_restrained_S_all 1.393
_refine_ls_R_factor_all 0.1270
_refine_ls_R_factor_gt 0.1224
_refine_ls_shift/su_max 0.000
_refine_ls_shift/su_mean 0.000
_refine_ls_structure_factor_coef Fsqd
_refine_ls_weighting_details 'w=1/[\s^2^(Fo^2^)+(0.2000P)^2^] where P=(Fo^2^+2Fc^2^)/3'
_refine_ls_weighting_scheme calc
_refine_ls_wR_factor_gt 0.3014
_refine_ls_wR_factor_ref 0.3105
_reflns_Friedel_coverage 0.000
_reflns_Friedel_fraction_full 0.000
_reflns_Friedel_fraction_max 0.000
_reflns_number_gt 4187
_reflns_number_total 4959
_reflns_threshold_expression 'I > 2\s(I)'
_cod_data_source_file d5sc05365j3.cif
_cod_data_source_block shelx_CCDC4
_cod_depositor_comments 'Adding full bibliography for 1576030--1576035.cif.'
_cod_database_code 1576035
_shelx_shelxl_version_number 2019/3
_shelx_space_group_comment
;
The symmetry employed for this shelxl refinement is uniquely defined
by the following loop, which should always be used as a source of
symmetry information in preference to the above space-group names.
They are only intended as comments.
;
_shelx_estimated_absorpt_t_min 0.980
_shelx_estimated_absorpt_t_max 0.983
_platon_squeeze_void_probe_radius 1.20

loop_
_space_group_symop_operation_xyz
'x, y, z'
'-y, x-y, z'
'-x+y, -x, z'
'x, y, -z'
'-y, x-y, -z'
'-x+y, -x, -z'
'-y, -x, z'
'-x+y, y, z'
'x, x-y, z'
'-y, -x, -z'
'-x+y, y, -z'
'x, x-y, -z'

loop_
_atom_site_label
_atom_site_type_symbol
_atom_site_fract_x
_atom_site_fract_y
_atom_site_fract_z
_atom_site_U_iso_or_equiv
_atom_site_adp_type
_atom_site_occupancy
_atom_site_site_symmetry_order
_atom_site_calc_flag
_atom_site_refinement_flags_posn
_atom_site_refinement_flags_adp
_atom_site_refinement_flags_occupancy
_atom_site_disorder_assembly
_atom_site_disorder_group
Y001 Y 0.44740(4) 0.72370(2) 0.91992(4) 0.0742(3) Uani 1 2 d S T P . .
O04 O 0.5340(2) 0.76702(11) 1.000000 0.0322(8) Uiso 1 4 d S . P . .
O05 O 0.333333 0.666667 0.9440(3) 0.0402(11) Uani 1 6 d S T P . .
O06 O 0.4582(2) 0.6733(3) 1.000000 0.0643(11) Uani 1 2 d S T P . .
O008 O 0.5369(3) 0.7078(3) 0.8972(3) 0.0953(11) Uani 1 1 d . U . . .
O009 O 0.5268(3) 0.6103(3) 0.9423(3) 0.0953(11) Uani 1 1 d . U . . .
O00B O 0.4202(11) 0.7101(6) 0.8319(4) 0.170(5) Uani 1 2 d S T P . .
C00C C 0.8450(4) 0.6900(7) 0.8189(4) 0.101(3) Uiso 1 2 d DS . P . .
C00D C 0.5547(4) 0.6638(5) 0.9077(3) 0.0912(18) Uani 1 1 d . U . . .
C00F C 0.6469(3) 0.6325(3) 0.8924(2) 0.1088(13) Uani 1 1 d G U . . .
H00F H 0.627459 0.599286 0.919857 0.131 Uiso 1 1 calc R U . . .
C00H C 0.7051(3) 0.6417(3) 0.8644(2) 0.1088(13) Uani 1 1 d G U . . .
H00H H 0.724615 0.614662 0.873212 0.131 Uiso 1 1 calc R U . . .
C00E C 0.7342(3) 0.6913(4) 0.8234(2) 0.1088(13) Uani 1 1 d G U . . .
C00L C 0.7050(3) 0.7317(3) 0.8103(2) 0.1088(13) Uani 1 1 d G U . . .
H00L H 0.724454 0.764891 0.782805 0.131 Uiso 1 1 calc R U . . .
C00G C 0.6468(3) 0.7225(4) 0.8382(2) 0.1088(13) Uani 1 1 d G U . . .
H00G H 0.627298 0.749517 0.829450 0.131 Uiso 1 1 calc R U . . .
C00A C 0.6177(3) 0.6729(4) 0.8793(2) 0.1088(13) Uani 1 1 d G U . . .
C00I C 0.7980(8) 0.7063(8) 0.7372(4) 0.1310(18) Uiso 1 1 d D . . . .
C00J C 0.7955(8) 0.6959(7) 0.7919(4) 0.1310(18) Uiso 1 1 d D . . . .
C00O C 0.8559(5) 0.7117(9) 0.7088(7) 0.1310(18) Uiso 1 2 d S . P . .
C00P C 0.8683(5) 0.7366(9) 0.6461(7) 0.1310(18) Uiso 1 2 d DS . P . .
C21 C 0.8260(8) 0.7497(14) 0.6184(7) 0.1310(18) Uiso 0.5 1 d D . P . .
C33 C 0.8302(11) 0.7463(11) 0.5573(8) 0.1310(18) Uiso 0.5 1 d D . P . .
C38 C 0.8759(9) 0.7519(18) 0.5266(4) 0.1310(18) Uiso 0.5 2 d DS . P . .
C90 C 0.7745(14) 0.7350(15) 0.5264(4) 0.1310(18) Uiso 0.5 1 d D . P . .
O1 O 0.39156(7) 0.78313(13) 0.91977(8) 0.0202(5) Uiso 1 2 d S . P . .
Y1 Y 0.43429(3) 0.56571(3) 1.000000 0.0811(4) Uani 1 4 d S T P . .

loop_
_atom_site_aniso_label
_atom_site_aniso_U_11
_atom_site_aniso_U_22
_atom_site_aniso_U_33
_atom_site_aniso_U_23
_atom_site_aniso_U_13
_atom_site_aniso_U_12
Y001 0.0423(4) 0.0457(3) 0.1336(8) 0.00699(15) 0.0140(3) 0.0211(2)
O05 0.0200(15) 0.0200(15) 0.081(3) 0.000 0.000 0.0100(7)
O06 0.034(2) 0.059(3) 0.109(3) 0.000 0.000 0.030(2)
O008 0.0573(19) 0.076(2) 0.156(3) 0.011(2) 0.0315(19) 0.0360(17)
O009 0.0573(19) 0.076(2) 0.156(3) 0.011(2) 0.0315(19) 0.0360(17)
O00B 0.223(17) 0.186(9) 0.115(5) -0.012(4) -0.024(8) 0.112(8)
C00D 0.059(4) 0.097(5) 0.138(4) -0.005(4) 0.011(3) 0.055(4)
C00F 0.088(2) 0.167(4) 0.1162(17) 0.016(2) 0.0137(16) 0.097(3)
C00H 0.088(2) 0.167(4) 0.1162(17) 0.016(2) 0.0137(16) 0.097(3)
C00E 0.088(2) 0.167(4) 0.1162(17) 0.016(2) 0.0137(16) 0.097(3)
C00L 0.088(2) 0.167(4) 0.1162(17) 0.016(2) 0.0137(16) 0.097(3)
C00G 0.088(2) 0.167(4) 0.1162(17) 0.016(2) 0.0137(16) 0.097(3)
C00A 0.088(2) 0.167(4) 0.1162(17) 0.016(2) 0.0137(16) 0.097(3)
Y1 0.0536(5) 0.0536(5) 0.1406(10) 0.000 0.000 0.0303(5)

loop_
_atom_type_symbol
_atom_type_description
_atom_type_scat_dispersion_real
_atom_type_scat_dispersion_imag
_atom_type_scat_source
C C 0.0047 0.0023 'International Tables Vol C Tables 4.2.6.8 and 6.1.1.4'
H H 0.0000 0.0000 'International Tables Vol C Tables 4.2.6.8 and 6.1.1.4'
O O 0.0152 0.0085 'International Tables Vol C Tables 4.2.6.8 and 6.1.1.4'
Y Y -1.7297 0.6665 'International Tables Vol C Tables 4.2.6.8 and 6.1.1.4'

loop_
_geom_angle_atom_site_label_1
_geom_angle_atom_site_label_2
_geom_angle_atom_site_label_3
_geom_angle
_geom_angle_site_symmetry_1
_geom_angle_site_symmetry_3
_geom_angle_publ_flag
O00B Y001 O1 83.3(3) . 3_565 ?
O00B Y001 O1 83.3(3) . . ?
O1 Y001 O1 122.06(12) 3_565 . ?
O00B Y001 O008 86.9(5) . 9_565 ?
O1 Y001 O008 153.17(15) 3_565 9_565 ?
O1 Y001 O008 81.20(15) . 9_565 ?
O00B Y001 O008 86.9(5) . . ?
O1 Y001 O008 81.20(15) 3_565 . ?
O1 Y001 O008 153.16(15) . . ?
O008 Y001 O008 73.4(3) 9_565 . ?
O00B Y001 O05 91.1(6) . . ?
O1 Y001 O05 62.12(6) 3_565 . ?
O1 Y001 O05 62.11(6) . . ?
O008 Y001 O05 143.22(13) 9_565 . ?
O008 Y001 O05 143.22(14) . . ?
O00B Y001 O06 146.74(17) . 9_565 ?
O1 Y001 O06 120.98(11) 3_565 9_565 ?
O1 Y001 O06 64.88(14) . 9_565 ?
O008 Y001 O06 79.33(19) 9_565 9_565 ?
O008 Y001 O06 117.1(2) . 9_565 ?
O05 Y001 O06 82.64(17) . 9_565 ?
O00B Y001 O06 146.74(17) . . ?
O1 Y001 O06 64.88(15) 3_565 . ?
O1 Y001 O06 120.98(11) . . ?
O008 Y001 O06 117.1(2) 9_565 . ?
O008 Y001 O06 79.33(19) . . ?
O05 Y001 O06 82.64(17) . . ?
O06 Y001 O06 64.9(2) 9_565 . ?
O00B Y001 O04 153.1(6) . . ?
O1 Y001 O04 108.48(7) 3_565 . ?
O1 Y001 O04 108.49(7) . . ?
O008 Y001 O04 71.74(19) 9_565 . ?
O008 Y001 O04 71.74(19) . . ?
O05 Y001 O04 115.82(17) . . ?
O06 Y001 O04 45.98(14) 9_565 . ?
O06 Y001 O04 45.98(15) . . ?
O00B Y001 Y001 78.1(5) . 3_565 ?
O1 Y001 Y001 31.03(6) 3_565 3_565 ?
O1 Y001 Y001 91.03(6) . 3_565 ?
O008 Y001 Y001 163.81(17) 9_565 3_565 ?
O008 Y001 Y001 111.28(14) . 3_565 ?
O05 Y001 Y001 33.18(6) . 3_565 ?
O06 Y001 Y001 110.28(10) 9_565 3_565 ?
O06 Y001 Y001 79.04(14) . 3_565 ?
O04 Y001 Y001 124.39(6) . 3_565 ?
O00B Y001 Y001 78.1(5) . 2_665 ?
O1 Y001 Y001 91.03(6) 3_565 2_665 ?
O1 Y001 Y001 31.03(6) . 2_665 ?
O008 Y001 Y001 111.28(14) 9_565 2_665 ?
O008 Y001 Y001 163.81(17) . 2_665 ?
O05 Y001 Y001 33.18(6) . 2_665 ?
O06 Y001 Y001 79.04(13) 9_565 2_665 ?
O06 Y001 Y001 110.28(10) . 2_665 ?
O04 Y001 Y001 124.39(6) . 2_665 ?
Y001 Y001 Y001 60.0 3_565 2_665 ?
O00B Y001 Y001 166.2(6) . 4_557 ?
O1 Y001 Y001 90.09(6) 3_565 4_557 ?
O1 Y001 Y001 90.09(6) . 4_557 ?
O008 Y001 Y001 104.11(18) 9_565 4_557 ?
O008 Y001 Y001 104.11(18) . 4_557 ?
O05 Y001 Y001 75.12(15) . 4_557 ?
O06 Y001 Y001 32.98(11) 9_565 4_557 ?
O06 Y001 Y001 32.98(11) . 4_557 ?
O04 Y001 Y001 40.70(8) . 4_557 ?
Y001 Y001 Y001 90.0 3_565 4_557 ?
Y001 Y001 Y001 90.0 2_665 4_557 ?
Y001 O04 Y001 98.59(15) . 4_557 ?
Y001 O05 Y001 113.65(12) 2_665 3_565 ?
Y001 O05 Y001 113.64(12) 2_665 . ?
Y001 O05 Y001 113.64(12) 3_565 . ?
Y1 O06 Y001 120.36(14) . 4_557 ?
Y1 O06 Y001 120.36(14) . . ?
Y001 O06 Y001 114.0(2) 4_557 . ?
C00D O008 Y001 136.2(5) . . ?
C00D O009 Y1 134.2(4) . . ?
C00J C00C C00J 120.7(11) 8_655 . ?
O008 C00D O009 129.7(6) . . ?
O008 C00D C00A 116.6(7) . . ?
O009 C00D C00A 113.7(6) . . ?
C00H C00F C00A 120.0 . . ?
C00H C00F H00F 120.0 . . ?
C00A C00F H00F 120.0 . . ?
C00E C00H C00F 120.0 . . ?
C00E C00H H00H 120.0 . . ?
C00F C00H H00H 120.0 . . ?
C00H C00E C00L 120.0 . . ?
C00H C00E C00J 117.4(5) . . ?
C00L C00E C00J 122.5(5) . . ?
C00G C00L C00E 120.0 . . ?
C00G C00L H00L 120.0 . . ?
C00E C00L H00L 120.0 . . ?
C00L C00G C00A 120.0 . . ?
C00L C00G H00G 120.0 . . ?
C00A C00G H00G 120.0 . . ?
C00G C00A C00F 120.0 . . ?
C00G C00A C00D 118.4(5) . . ?
C00F C00A C00D 121.6(5) . . ?
C00J C00I C00O 117.0(13) . . ?
C00C C00J C00I 122.2(12) . . ?
C00C C00J C00E 120.0(7) . . ?
C00I C00J C00E 117.7(12) . . ?
C00I C00O C00I 120.9(14) 8_655 . ?
C00I C00O C00P 119.2(7) 8_655 . ?
C00I C00O C00P 119.2(7) . . ?
C21 C00P C21 113.1(17) . 8_655 ?
C21 C00P C00O 123.4(9) . . ?
C21 C00P C00O 123.4(9) 8_655 . ?
C00P C21 C33 115.5(13) . . ?
C38 C33 C90 108.8(17) . . ?
C38 C33 C21 132.5(18) . . ?
C90 C33 C21 118.8(16) . . ?
C38 C33 C33 38.2(10) . 8_655 ?
C90 C33 C33 145.0(11) . 8_655 ?
C21 C33 C33 95.1(10) . 8_655 ?
C33 C38 C33 104(2) 8_655 . ?
C33 C38 C38 127.7(10) 8_655 11_656 ?
C33 C38 C38 127.7(10) . 11_656 ?
C90 C90 C33 123.4(11) 4_556 . ?
Y001 O1 Y001 117.94(12) 2_665 . ?
Y001 O1 Y1 109.39(6) 2_665 2_665 ?
Y001 O1 Y1 109.39(6) . 2_665 ?
O06 Y1 O06 84.5(2) . 7_665 ?
O06 Y1 O009 81.34(17) . 4_557 ?
O06 Y1 O009 138.96(18) 7_665 4_557 ?
O06 Y1 O009 138.96(18) . 7_665 ?
O06 Y1 O009 81.34(17) 7_665 7_665 ?
O009 Y1 O009 131.9(3) 4_557 7_665 ?
O06 Y1 O009 138.96(18) . 10_667 ?
O06 Y1 O009 81.34(17) 7_665 10_667 ?
O009 Y1 O009 84.6(3) 4_557 10_667 ?
O009 Y1 O009 76.2(4) 7_665 10_667 ?
O06 Y1 O009 81.34(17) . . ?
O06 Y1 O009 138.96(18) 7_665 . ?
O009 Y1 O009 76.2(4) 4_557 . ?
O009 Y1 O009 84.6(3) 7_665 . ?
O009 Y1 O009 131.9(3) 10_667 . ?
O06 Y1 O1 61.41(7) . 6_567 ?
O06 Y1 O1 61.41(7) 7_665 6_567 ?
O009 Y1 O1 78.03(17) 4_557 6_567 ?
O009 Y1 O1 137.26(16) 7_665 6_567 ?
O009 Y1 O1 78.03(17) 10_667 6_567 ?
O009 Y1 O1 137.26(16) . 6_567 ?
O06 Y1 O1 61.41(7) . 3_565 ?
O06 Y1 O1 61.41(7) 7_665 3_565 ?
O009 Y1 O1 137.26(16) 4_557 3_565 ?
O009 Y1 O1 78.03(17) 7_665 3_565 ?
O009 Y1 O1 137.26(16) 10_667 3_565 ?
O009 Y1 O1 78.03(17) . 3_565 ?
O1 Y1 O1 99.47(11) 6_567 3_565 ?
O06 Y1 Y001 30.82(3) . 4_557 ?
O06 Y1 Y001 78.34(10) 7_665 4_557 ?
O009 Y1 Y001 69.88(14) 4_557 4_557 ?
O009 Y1 Y001 158.16(14) 7_665 4_557 ?
O009 Y1 Y001 108.27(18) 10_667 4_557 ?
O009 Y1 Y001 105.71(15) . 4_557 ?
O1 Y1 Y001 32.53(3) 6_567 4_557 ?
O1 Y1 Y001 85.23(5) 3_565 4_557 ?
O06 Y1 Y001 78.34(10) . 3_565 ?
O06 Y1 Y001 30.82(3) 7_665 3_565 ?
O009 Y1 Y001 158.16(14) 4_557 3_565 ?
O009 Y1 Y001 69.88(14) 7_665 3_565 ?
O009 Y1 Y001 105.71(15) 10_667 3_565 ?
O009 Y1 Y001 108.27(18) . 3_565 ?
O1 Y1 Y001 85.24(5) 6_567 3_565 ?
O1 Y1 Y001 32.53(3) 3_565 3_565 ?
Y001 Y1 Y001 88.47(3) 4_557 3_565 ?
O06 Y1 Y001 78.34(10) . 6_567 ?
O06 Y1 Y001 30.82(3) 7_665 6_567 ?
O009 Y1 Y001 108.27(18) 4_557 6_567 ?
O009 Y1 Y001 105.71(15) 7_665 6_567 ?
O009 Y1 Y001 69.88(14) 10_667 6_567 ?
O009 Y1 Y001 158.16(14) . 6_567 ?
O1 Y1 Y001 32.53(3) 6_567 6_567 ?
O1 Y1 Y001 85.24(5) 3_565 6_567 ?
Y001 Y1 Y001 58.48(3) 4_557 6_567 ?
Y001 Y1 Y001 59.74(3) 3_565 6_567 ?
O06 Y1 Y001 30.82(3) . . ?
O06 Y1 Y001 78.34(10) 7_665 . ?
O009 Y1 Y001 105.71(15) 4_557 . ?
O009 Y1 Y001 108.27(18) 7_665 . ?
O009 Y1 Y001 158.16(14) 10_667 . ?
O009 Y1 Y001 69.88(14) . . ?
O1 Y1 Y001 85.23(5) 6_567 . ?
O1 Y1 Y001 32.53(3) 3_565 . ?
Y001 Y1 Y001 59.74(3) 4_557 . ?
Y001 Y1 Y001 58.48(3) 3_565 . ?
Y001 Y1 Y001 88.47(3) 6_567 . ?

loop_
_geom_bond_atom_site_label_1
_geom_bond_atom_site_label_2
_geom_bond_distance
_geom_bond_site_symmetry_2
_geom_bond_publ_flag
Y001 O00B 2.207(11) . ?
Y001 O1 2.2326(14) 3_565 ?
Y001 O1 2.2326(13) . ?
Y001 O008 2.268(5) 9_565 ?
Y001 O008 2.268(5) . ?
Y001 O05 2.2858(17) . ?
Y001 O06 2.325(3) 9_565 ?
Y001 O06 2.325(3) . ?
Y001 O04 2.573(3) . ?
Y001 Y001 3.8262(12) 3_565 ?
Y001 Y001 3.8262(12) 2_665 ?
Y001 Y001 3.9009(19) 4_557 ?
O06 Y1 2.188(6) . ?
O008 C00D 1.260(10) . ?
O009 C00D 1.337(11) . ?
O009 Y1 2.278(5) . ?
C00C C00J 1.350(14) 8_655 ?
C00C C00J 1.350(14) . ?
C00D C00A 1.489(7) . ?
C00F C00H 1.3900 . ?
C00F C00A 1.3900 . ?
C00F H00F 0.9300 . ?
C00H C00E 1.3900 . ?
C00H H00H 0.9300 . ?
C00E C00L 1.3900 . ?
C00E C00J 1.530(14) . ?
C00L C00G 1.3900 . ?
C00L H00L 0.9300 . ?
C00G C00A 1.3900 . ?
C00G H00G 0.9300 . ?
C00I C00J 1.348(11) . ?
C00I C00O 1.419(16) . ?
C00O C00P 1.60(2) . ?
C00P C21 1.310(13) . ?
C00P C21 1.310(13) 8_655 ?
C21 C33 1.496(17) . ?
C33 C38 1.22(2) . ?
C33 C90 1.367(18) . ?
C33 C33 1.92(5) 8_655 ?
C38 C38 1.29(2) 11_656 ?
C90 C90 1.285(19) 4_556 ?
O1 Y1 2.561(2) 2_665 ?

loop_
_geom_torsion_atom_site_label_1
_geom_torsion_atom_site_label_2
_geom_torsion_atom_site_label_3
_geom_torsion_atom_site_label_4
_geom_torsion
_geom_torsion_site_symmetry_1
_geom_torsion_site_symmetry_2
_geom_torsion_site_symmetry_3
_geom_torsion_site_symmetry_4
_geom_torsion_publ_flag
Y001 O008 C00D O009 -6.6(16) . . . . ?
Y001 O008 C00D C00A 175.8(6) . . . . ?
Y1 O009 C00D O008 1.0(16) . . . . ?
Y1 O009 C00D C00A 178.6(6) . . . . ?
C00A C00F C00H C00E 0.0 . . . . ?
C00F C00H C00E C00L 0.0 . . . . ?
C00F C00H C00E C00J -176.4(8) . . . . ?
C00H C00E C00L C00G 0.0 . . . . ?
C00J C00E C00L C00G 176.2(8) . . . . ?
C00E C00L C00G C00A 0.0 . . . . ?
C00L C00G C00A C00F 0.0 . . . . ?
C00L C00G C00A C00D -179.0(7) . . . . ?
C00H C00F C00A C00G 0.0 . . . . ?
C00H C00F C00A C00D 179.0(7) . . . . ?
O008 C00D C00A C00G -8.6(10) . . . . ?
O009 C00D C00A C00G 173.4(6) . . . . ?
O008 C00D C00A C00F 172.3(6) . . . . ?
O009 C00D C00A C00F -5.6(10) . . . . ?
C00J C00C C00J C00I 1(2) 8_655 . . . ?
C00J C00C C00J C00E -178.1(8) 8_655 . . . ?
C00O C00I C00J C00C -0.8(18) . . . . ?
C00O C00I C00J C00E 178.8(13) . . . . ?
C00H C00E C00J C00C -41.0(14) . . . . ?
C00L C00E C00J C00C 142.7(11) . . . . ?
C00H C00E C00J C00I 139.4(10) . . . . ?
C00L C00E C00J C00I -36.9(14) . . . . ?
C00J C00I C00O C00I 0(2) . . . 8_655 ?
C00J C00I C00O C00P -169.8(14) . . . . ?
C00I C00O C00P C21 -173(2) 8_655 . . . ?
C00I C00O C00P C21 -3(2) . . . . ?
C00I C00O C00P C21 3(2) 8_655 . . 8_655 ?
C00I C00O C00P C21 173(2) . . . 8_655 ?
C21 C00P C21 C33 26(3) 8_655 . . . ?
C00O C00P C21 C33 -158.0(17) . . . . ?
C00P C21 C33 C38 -23(3) . . . . ?
C00P C21 C33 C90 157(2) . . . . ?
C00P C21 C33 C33 -13.9(19) . . . 8_655 ?
C90 C33 C38 C33 -166(2) . . . 8_655 ?
C21 C33 C38 C33 15(4) . . . 8_655 ?
C90 C33 C38 C38 4(2) . . . 11_656 ?
C21 C33 C38 C38 -175.8(15) . . . 11_656 ?
C33 C33 C38 C38 170(3) 8_655 . . 11_656 ?
C38 C33 C90 C90 -4(2) . . . 4_556 ?
C21 C33 C90 C90 176.1(13) . . . 4_556 ?
C33 C33 C90 C90 -20(3) 8_655 . . 4_556 ?

loop_
_platon_squeeze_void_nr
_platon_squeeze_void_average_x
_platon_squeeze_void_average_y
_platon_squeeze_void_average_z
_platon_squeeze_void_volume
_platon_squeeze_void_count_electrons
_platon_squeeze_void_content
1 -0.023 -0.019 -0.005 7898 2715 ' '
